data_7112860
loop_
_publ_author_name
'Oakley, Simon R.'
'Nawn, Graeme'
'Waldie, Kate M.'
'MacInnis, Timothy D.'
'Patrick, Brian O.'
'Hicks, Robin G.'

_publ_section_title
;
 &quot;Nindigo&quot;: synthesis, coordination chemistry, and properties of
 indigo diimines as a new class of functional bridging ligands.
;
_journal_issue 36
_journal_name_full 'Chemical communications (Cambridge, England)'
_journal_page_first 6753
_journal_page_last 6755
_journal_paper_doi 10.1039/c0cc01736a
_journal_volume 46
_journal_year 2010
_chemical_formula_sum 'C40 H44 N4'
_chemical_formula_weight 580.79
_chemical_name_systematic
;
?
;
_space_group_IT_number 14
_symmetry_cell_setting monoclinic
_symmetry_space_group_name_Hall '-P 2yn'
_symmetry_space_group_name_H-M 'P 1 21/n 1'
_atom_sites_solution_hydrogens geom
_atom_sites_solution_primary direct
_atom_sites_solution_secondary difmap
_audit_creation_method SHELXL-97
_cell_angle_alpha 90.00
_cell_angle_beta 100.810(8)
_cell_angle_gamma 90.00
_cell_formula_units_Z 2
_cell_length_a 8.6517(13)
_cell_length_b 9.4002(13)
_cell_length_c 20.764(3)
_cell_measurement_reflns_used 4120
_cell_measurement_temperature 173(2)
_cell_measurement_theta_max 26.32
_cell_measurement_theta_min 2.38
_cell_volume 1658.7(4)
_computing_structure_refinement 'SHELXL-97 (Sheldrick, 1997)'
_diffrn_ambient_temperature 173(2)
_diffrn_measured_fraction_theta_full 0.992
_diffrn_measured_fraction_theta_max 0.992
_diffrn_measurement_device_type 'Bruker X8 APEX II'
_diffrn_measurement_method 'area detector'
_diffrn_radiation_monochromator graphite
_diffrn_radiation_source 'fine-focus sealed tube'
_diffrn_radiation_type MoK\a
_diffrn_radiation_wavelength 0.71073
_diffrn_reflns_av_R_equivalents 0.0268
_diffrn_reflns_av_sigmaI/netI 0.0283
_diffrn_reflns_limit_h_max 10
_diffrn_reflns_limit_h_min -9
_diffrn_reflns_limit_k_max 11
_diffrn_reflns_limit_k_min -10
_diffrn_reflns_limit_l_max 26
_diffrn_reflns_limit_l_min -26
_diffrn_reflns_number 12962
_diffrn_reflns_theta_full 26.83
_diffrn_reflns_theta_max 26.83
_diffrn_reflns_theta_min 2.00
_exptl_absorpt_coefficient_mu 0.068
_exptl_absorpt_correction_T_max 0.986
_exptl_absorpt_correction_T_min 0.917
_exptl_absorpt_correction_type multi-scan
_exptl_crystal_colour purple
_exptl_crystal_density_diffrn 1.163
_exptl_crystal_density_method 'not measured'
_exptl_crystal_description rod
_exptl_crystal_F_000 624
_exptl_crystal_size_max 0.42
_exptl_crystal_size_mid 0.24
_exptl_crystal_size_min 0.20
_refine_diff_density_max 0.194
_refine_diff_density_min -0.194
_refine_diff_density_rms 0.044
_refine_ls_extinction_method none
_refine_ls_goodness_of_fit_ref 1.044
_refine_ls_hydrogen_treatment mixed
_refine_ls_matrix_type full
_refine_ls_number_parameters 224
_refine_ls_number_reflns 3520
_refine_ls_number_restraints 0
_refine_ls_restrained_S_all 1.044
_refine_ls_R_factor_all 0.0690
_refine_ls_R_factor_gt 0.0440
_refine_ls_shift/su_max 0.002
_refine_ls_shift/su_mean 0.000
_refine_ls_structure_factor_coef Fsqd
_refine_ls_weighting_details 'calc w=1/[\s^2^(Fo^2^)+(0.0591P)^2^+0.4037P] where P=(Fo^2^+2Fc^2^)/3'
_refine_ls_weighting_scheme calc
_refine_ls_wR_factor_gt 0.1122
_refine_ls_wR_factor_ref 0.1267
_reflns_number_gt 2527
_reflns_number_total 3520
_reflns_threshold_expression >2sigma(I)
_cod_data_source_file c0cc01736a.txt
_cod_data_source_block rh051
_cod_original_sg_symbol_H-M P21/n
_cod_database_code 7112860

loop_
_symmetry_equiv_pos_as_xyz
'x, y, z'
'-x+1/2, y+1/2, -z+1/2'
'-x, -y, -z'
'x-1/2, -y-1/2, z-1/2'

loop_
_atom_site_label
_atom_site_type_symbol
_atom_site_fract_x
_atom_site_fract_y
_atom_site_fract_z
_atom_site_U_iso_or_equiv
_atom_site_adp_type
_atom_site_occupancy
_atom_site_symmetry_multiplicity
_atom_site_calc_flag
_atom_site_refinement_flags
_atom_site_disorder_assembly
_atom_site_disorder_group
C1 C 0.96580(15) 0.43485(15) 0.49804(6) 0.0265(3) Uani 1 1 d . . .
C2 C 0.84605(15) 0.38023(15) 0.44444(6) 0.0270(3) Uani 1 1 d . A .
C3 C 0.81115(17) 0.23620(16) 0.46495(7) 0.0318(3) Uani 1 1 d . . .
C4 C 0.70793(19) 0.12981(17) 0.43678(8) 0.0418(4) Uani 1 1 d . . .
H4 H 0.6421 0.1438 0.3952 0.050 Uiso 1 1 calc R . .
C5 C 0.7032(2) 0.00412(19) 0.47031(9) 0.0564(5) Uani 1 1 d . . .
H5 H 0.6334 -0.0693 0.4517 0.068 Uiso 1 1 calc R . .
C6 C 0.7994(2) -0.0167(2) 0.53114(9) 0.0599(5) Uani 1 1 d . . .
H6 H 0.7940 -0.1045 0.5533 0.072 Uiso 1 1 calc R . .
C7 C 0.9020(2) 0.08617(18) 0.56008(8) 0.0480(4) Uani 1 1 d . . .
H7 H 0.9674 0.0711 0.6017 0.058 Uiso 1 1 calc R . .
C8 C 0.90666(17) 0.21259(16) 0.52648(7) 0.0338(3) Uani 1 1 d . . .
C9 C 0.67953(17) 0.40024(15) 0.34155(6) 0.0322(3) Uani 1 1 d . A .
C10 C 0.73038(18) 0.34727(17) 0.28607(7) 0.0377(4) Uani 1 1 d . . .
C11 C 0.6173(2) 0.2953(2) 0.23529(8) 0.0548(5) Uani 1 1 d . . .
H11 H 0.6493 0.2558 0.1978 0.066 Uiso 1 1 calc R . .
C12 C 0.4602(2) 0.2999(2) 0.23805(9) 0.0643(6) Uani 1 1 d . . .
H12 H 0.3845 0.2642 0.2026 0.077 Uiso 1 1 calc R . .
C13 C 0.4126(2) 0.3560(2) 0.29207(9) 0.0541(5) Uani 1 1 d . A .
H13 H 0.3034 0.3600 0.2931 0.065 Uiso 1 1 calc R . .
C14 C 0.51957(18) 0.40713(17) 0.34514(7) 0.0392(4) Uani 1 1 d . . .
C15 C 0.46504(19) 0.46888(19) 0.40484(8) 0.0446(4) Uani 0.416(12) 1 d P A 1
H15 H 0.5586 0.4910 0.4396 0.053 Uiso 0.416(12) 1 calc PR A 1
C16 C 0.3556(11) 0.3581(9) 0.4323(4) 0.0651(19) Uani 0.416(12) 1 d P A 1
H16A H 0.3213 0.3983 0.4708 0.098 Uiso 0.416(12) 1 calc PR A 1
H16B H 0.4143 0.2701 0.4446 0.098 Uiso 0.416(12) 1 calc PR A 1
H16C H 0.2633 0.3374 0.3984 0.098 Uiso 0.416(12) 1 calc PR A 1
C17 C 0.3691(18) 0.6022(10) 0.3874(6) 0.105(4) Uani 0.416(12) 1 d P A 1
H17A H 0.3359 0.6398 0.4266 0.158 Uiso 0.416(12) 1 calc PR A 1
H17B H 0.2761 0.5799 0.3541 0.158 Uiso 0.416(12) 1 calc PR A 1
H17C H 0.4331 0.6735 0.3700 0.158 Uiso 0.416(12) 1 calc PR A 1
C18 C 0.90322(19) 0.34305(18) 0.28206(7) 0.0397(4) Uani 1 1 d . . .
H18 H 0.9595 0.4082 0.3168 0.048 Uiso 1 1 calc R . .
C19 C 0.9703(2) 0.1951(2) 0.29722(10) 0.0586(5) Uani 1 1 d . . .
H19A H 0.9550 0.1662 0.3409 0.088 Uiso 1 1 calc R . .
H19B H 1.0830 0.1957 0.2960 0.088 Uiso 1 1 calc R . .
H19C H 0.9163 0.1278 0.2645 0.088 Uiso 1 1 calc R . .
C20 C 0.9342(2) 0.3972(3) 0.21639(9) 0.0646(6) Uani 1 1 d . . .
H20A H 1.0479 0.4008 0.2176 0.097 Uiso 1 1 calc R . .
H20B H 0.8895 0.4926 0.2081 0.097 Uiso 1 1 calc R . .
H20C H 0.8852 0.3327 0.1813 0.097 Uiso 1 1 calc R . .
N1 N 0.99842(15) 0.33078(13) 0.54519(6) 0.0323(3) Uani 1 1 d . . .
N2 N 0.79457(13) 0.45740(13) 0.39332(5) 0.0295(3) Uani 1 1 d . . .
C15B C 0.46504(19) 0.46888(19) 0.40484(8) 0.0446(4) Uani 0.584(12) 1 d P A 2
H15B H 0.5437 0.4392 0.4442 0.053 Uiso 0.584(12) 1 calc PR A 2
C16B C 0.3098(7) 0.4185(9) 0.4150(3) 0.0686(18) Uani 0.584(12) 1 d P A 2
H16D H 0.2846 0.4630 0.4545 0.103 Uiso 0.584(12) 1 calc PR A 2
H16E H 0.3123 0.3149 0.4204 0.103 Uiso 0.584(12) 1 calc PR A 2
H16F H 0.2293 0.4441 0.3770 0.103 Uiso 0.584(12) 1 calc PR A 2
C17B C 0.4676(9) 0.6339(5) 0.4026(2) 0.0610(15) Uani 0.584(12) 1 d P A 2
H17D H 0.5717 0.6664 0.3967 0.091 Uiso 0.584(12) 1 calc PR A 2
H17E H 0.4449 0.6721 0.4438 0.091 Uiso 0.584(12) 1 calc PR A 2
H17F H 0.3877 0.6675 0.3659 0.091 Uiso 0.584(12) 1 calc PR A 2
H1N H 1.069(2) 0.3457(19) 0.5821(9) 0.050(5) Uiso 1 1 d . . .

loop_
_atom_site_aniso_label
_atom_site_aniso_U_11
_atom_site_aniso_U_22
_atom_site_aniso_U_33
_atom_site_aniso_U_23
_atom_site_aniso_U_13
_atom_site_aniso_U_12
C1 0.0271(7) 0.0290(7) 0.0221(6) -0.0002(5) 0.0013(5) 0.0013(5)
C2 0.0264(7) 0.0298(8) 0.0240(6) -0.0022(5) 0.0024(5) -0.0013(6)
C3 0.0352(8) 0.0310(8) 0.0280(7) -0.0003(6) 0.0025(6) -0.0037(6)
C4 0.0455(9) 0.0395(9) 0.0364(8) 0.0003(7) -0.0025(7) -0.0116(7)
C5 0.0700(12) 0.0427(10) 0.0511(10) 0.0025(8) -0.0030(9) -0.0255(9)
C6 0.0822(14) 0.0407(10) 0.0517(10) 0.0142(8) -0.0009(9) -0.0208(10)
C7 0.0619(11) 0.0407(10) 0.0365(8) 0.0100(7) -0.0034(7) -0.0088(8)
C8 0.0390(8) 0.0310(8) 0.0291(7) 0.0015(6) 0.0006(6) -0.0033(6)
C9 0.0338(8) 0.0337(8) 0.0251(7) 0.0042(6) -0.0047(5) -0.0044(6)
C10 0.0413(9) 0.0412(9) 0.0267(7) 0.0007(6) -0.0034(6) -0.0040(7)
C11 0.0565(11) 0.0733(13) 0.0301(8) -0.0106(8) -0.0037(7) -0.0119(9)
C12 0.0528(11) 0.0935(16) 0.0373(9) -0.0073(10) -0.0153(8) -0.0218(11)
C13 0.0347(9) 0.0752(13) 0.0462(10) 0.0067(9) -0.0081(7) -0.0111(8)
C14 0.0348(8) 0.0436(9) 0.0355(8) 0.0068(7) -0.0030(6) -0.0051(7)
C15 0.0347(8) 0.0515(11) 0.0470(9) 0.0038(8) 0.0062(7) -0.0021(7)
C16 0.063(4) 0.064(5) 0.071(4) 0.021(3) 0.019(3) -0.003(3)
C17 0.120(9) 0.064(5) 0.156(8) 0.031(5) 0.087(7) 0.025(5)
C18 0.0440(9) 0.0421(9) 0.0315(8) -0.0045(7) 0.0034(6) -0.0031(7)
C19 0.0529(11) 0.0492(11) 0.0704(13) 0.0066(9) 0.0033(9) 0.0006(9)
C20 0.0632(12) 0.0858(16) 0.0477(10) 0.0158(10) 0.0180(9) 0.0130(11)
N1 0.0370(7) 0.0313(7) 0.0245(6) 0.0026(5) -0.0053(5) -0.0037(5)
N2 0.0296(6) 0.0332(7) 0.0235(6) 0.0007(5) -0.0007(4) -0.0022(5)
C15B 0.0347(8) 0.0515(11) 0.0470(9) 0.0038(8) 0.0062(7) -0.0021(7)
C16B 0.057(3) 0.085(5) 0.070(3) -0.016(3) 0.029(2) -0.019(3)
C17B 0.079(3) 0.050(2) 0.058(2) 0.0045(16) 0.022(2) 0.008(2)

loop_
_atom_type_symbol
_atom_type_description
_atom_type_scat_dispersion_real
_atom_type_scat_dispersion_imag
_atom_type_scat_source
C C 0.0033 0.0016 'International Tables Vol C Tables 4.2.6.8 and 6.1.1.4'
H H 0.0000 0.0000 'International Tables Vol C Tables 4.2.6.8 and 6.1.1.4'
N N 0.0061 0.0033 'International Tables Vol C Tables 4.2.6.8 and 6.1.1.4'

loop_
_geom_angle_atom_site_label_1
_geom_angle_atom_site_label_2
_geom_angle_atom_site_label_3
_geom_angle
_geom_angle_site_symmetry_1
C1 C1 N1 124.80(15) 3_766
C1 C1 C2 126.95(15) 3_766
N1 C1 C2 108.25(12) .
N2 C2 C1 120.85(13) .
N2 C2 C3 134.21(12) .
C1 C2 C3 104.94(11) .
C4 C3 C8 119.34(14) .
C4 C3 C2 133.67(13) .
C8 C3 C2 106.98(12) .
C5 C4 C3 118.77(14) .
C5 C4 H4 120.6 .
C3 C4 H4 120.6 .
C4 C5 C6 120.74(16) .
C4 C5 H5 119.6 .
C6 C5 H5 119.6 .
C7 C6 C5 121.77(16) .
C7 C6 H6 119.1 .
C5 C6 H6 119.1 .
C6 C7 C8 117.54(15) .
C6 C7 H7 121.2 .
C8 C7 H7 121.2 .
N1 C8 C7 128.36(13) .
N1 C8 C3 109.80(12) .
C7 C8 C3 121.84(14) .
C10 C9 C14 121.75(13) .
C10 C9 N2 118.15(13) .
C14 C9 N2 119.95(13) .
C11 C10 C9 117.77(15) .
C11 C10 C18 120.82(15) .
C9 C10 C18 121.40(12) .
C12 C11 C10 121.38(17) .
C12 C11 H11 119.3 .
C10 C11 H11 119.3 .
C13 C12 C11 119.87(15) .
C13 C12 H12 120.1 .
C11 C12 H12 120.1 .
C12 C13 C14 121.74(17) .
C12 C13 H13 119.1 .
C14 C13 H13 119.1 .
C13 C14 C9 117.44(15) .
C13 C14 C15 121.16(15) .
C9 C14 C15 121.41(13) .
C17 C15 C14 111.2(4) .
C17 C15 C16 107.1(4) .
C14 C15 C16 109.9(3) .
C17 C15 H15 109.6 .
C14 C15 H15 109.6 .
C16 C15 H15 109.6 .
C15 C16 H16A 109.5 .
C15 C16 H16B 109.5 .
H16A C16 H16B 109.5 .
C15 C16 H16C 109.5 .
H16A C16 H16C 109.5 .
H16B C16 H16C 109.5 .
C15 C17 H17A 109.5 .
C15 C17 H17B 109.5 .
H17A C17 H17B 109.5 .
C15 C17 H17C 109.5 .
H17A C17 H17C 109.5 .
H17B C17 H17C 109.5 .
C10 C18 C19 110.86(14) .
C10 C18 C20 112.45(13) .
C19 C18 C20 111.50(16) .
C10 C18 H18 107.2 .
C19 C18 H18 107.2 .
C20 C18 H18 107.2 .
C18 C19 H19A 109.5 .
C18 C19 H19B 109.5 .
H19A C19 H19B 109.5 .
C18 C19 H19C 109.5 .
H19A C19 H19C 109.5 .
H19B C19 H19C 109.5 .
C18 C20 H20A 109.5 .
C18 C20 H20B 109.5 .
H20A C20 H20B 109.5 .
C18 C20 H20C 109.5 .
H20A C20 H20C 109.5 .
H20B C20 H20C 109.5 .
C1 N1 C8 110.02(11) .
C1 N1 H1N 120.9(12) .
C8 N1 H1N 129.1(12) .
C2 N2 C9 119.43(12) .
H16D C16B H16E 109.5 .
H16D C16B H16F 109.5 .
H16E C16B H16F 109.5 .
H17D C17B H17E 109.5 .
H17D C17B H17F 109.5 .
H17E C17B H17F 109.5 .

loop_
_geom_bond_atom_site_label_1
_geom_bond_atom_site_label_2
_geom_bond_distance
_geom_bond_site_symmetry_2
C1 C1 1.356(3) 3_766
C1 N1 1.3753(17) .
C1 C2 1.4638(17) .
C2 N2 1.2939(17) .
C2 C3 1.468(2) .
C3 C4 1.394(2) .
C3 C8 1.4031(19) .
C4 C5 1.376(2) .
C4 H4 0.9500 .
C5 C6 1.390(3) .
C5 H5 0.9500 .
C6 C7 1.372(2) .
C6 H6 0.9500 .
C7 C8 1.382(2) .
C7 H7 0.9500 .
C8 N1 1.3783(19) .
C9 C10 1.399(2) .
C9 C14 1.401(2) .
C9 N2 1.4259(16) .
C10 C11 1.386(2) .
C10 C18 1.514(2) .
C11 C12 1.372(3) .
C11 H11 0.9500 .
C12 C13 1.371(3) .
C12 H12 0.9500 .
C13 C14 1.385(2) .
C13 H13 0.9500 .
C14 C15 1.522(2) .
C15 C17 1.509(8) .
C15 C16 1.584(7) .
C15 H15 1.0000 .
C16 H16A 0.9800 .
C16 H16B 0.9800 .
C16 H16C 0.9800 .
C17 H17A 0.9800 .
C17 H17B 0.9800 .
C17 H17C 0.9800 .
C18 C19 1.517(2) .
C18 C20 1.525(2) .
C18 H18 1.0000 .
C19 H19A 0.9800 .
C19 H19B 0.9800 .
C19 H19C 0.9800 .
C20 H20A 0.9800 .
C20 H20B 0.9800 .
C20 H20C 0.9800 .
N1 H1N 0.897(18) .
C16B H16D 0.9800 .
C16B H16E 0.9800 .
C16B H16F 0.9800 .
C17B H17D 0.9800 .
C17B H17E 0.9800 .
C17B H17F 0.9800 .

loop_
_geom_torsion_atom_site_label_1
_geom_torsion_atom_site_label_2
_geom_torsion_atom_site_label_3
_geom_torsion_atom_site_label_4
_geom_torsion
_geom_torsion_site_symmetry_1
C1 C1 C2 N2 0.6(3) 3_766
N1 C1 C2 N2 -179.66(13) .
C1 C1 C2 C3 -179.18(18) 3_766
N1 C1 C2 C3 0.53(15) .
N2 C2 C3 C4 -0.7(3) .
C1 C2 C3 C4 179.09(17) .
N2 C2 C3 C8 -179.85(16) .
C1 C2 C3 C8 -0.08(15) .
C8 C3 C4 C5 -0.2(3) .
C2 C3 C4 C5 -179.26(17) .
C3 C4 C5 C6 0.0(3) .
C4 C5 C6 C7 0.1(3) .
C5 C6 C7 C8 0.0(3) .
C6 C7 C8 N1 179.79(17) .
C6 C7 C8 C3 -0.2(3) .
C4 C3 C8 N1 -179.71(14) .
C2 C3 C8 N1 -0.40(17) .
C4 C3 C8 C7 0.3(2) .
C2 C3 C8 C7 179.59(15) .
C14 C9 C10 C11 -2.8(2) .
N2 C9 C10 C11 -178.34(15) .
C14 C9 C10 C18 178.71(14) .
N2 C9 C10 C18 3.2(2) .
C9 C10 C11 C12 2.2(3) .
C18 C10 C11 C12 -179.32(18) .
C10 C11 C12 C13 -0.4(3) .
C11 C12 C13 C14 -1.0(3) .
C12 C13 C14 C9 0.4(3) .
C12 C13 C14 C15 -179.87(18) .
C10 C9 C14 C13 1.6(2) .
N2 C9 C14 C13 177.00(14) .
C10 C9 C14 C15 -178.19(14) .
N2 C9 C14 C15 -2.7(2) .
C13 C14 C15 C17 -64.3(7) .
C9 C14 C15 C17 115.4(7) .
C13 C14 C15 C16 54.0(4) .
C9 C14 C15 C16 -126.3(4) .
C11 C10 C18 C19 -78.5(2) .
C9 C10 C18 C19 99.88(18) .
C11 C10 C18 C20 47.0(2) .
C9 C10 C18 C20 -134.54(17) .
C1 C1 N1 C8 178.92(18) 3_766
C2 C1 N1 C8 -0.80(16) .
C7 C8 N1 C1 -179.23(17) .
C3 C8 N1 C1 0.77(17) .
C1 C2 N2 C9 179.10(12) .
C3 C2 N2 C9 -1.2(2) .
C10 C9 N2 C2 -99.82(16) .
C14 C9 N2 C2 84.56(18) .
